data_1554180
loop_
_publ_author_name
'Coward, Daniel L.'
'Lake, Benjamin R. M.'
'Poli, Rinaldo'
'Shaver, Michael P.'

_publ_section_title
;
 Radically Initiated Group Transfer Polymerization of Methacrylates by
 Titanium Amino-Phenolate Complexes
;
_journal_issue 9
_journal_name_full Macromolecules
_journal_page_first 3252
_journal_paper_doi 10.1021/acs.macromol.9b00182
_journal_volume 52
_journal_year 2019
_chemical_formula_moiety 'C22 H26 Cl5 N2 O3 Ti'
_chemical_formula_sum 'C22 H26 Cl5 N2 O3 Ti'
_chemical_formula_weight 591.60
_space_group_crystal_system orthorhombic
_space_group_IT_number 61
_space_group_name_Hall '-P 2ac 2ab'
_space_group_name_H-M_alt 'P b c a'
_atom_sites_solution_hydrogens geom
_atom_sites_solution_primary dual
_audit_creation_date 2019-01-09
_audit_creation_method
;
Olex2 1.2
(compiled 2018.05.29 svn.r3508 for OlexSys, GUI svn.r5506)
;
_cell_angle_alpha 90
_cell_angle_beta 90
_cell_angle_gamma 90
_cell_formula_units_Z 8
_cell_length_a 15.9365(3)
_cell_length_b 14.9569(2)
_cell_length_c 21.2219(3)
_cell_measurement_reflns_used 50064
_cell_measurement_temperature 120.00(10)
_cell_measurement_theta_max 32.5760
_cell_measurement_theta_min 3.1550
_cell_volume 5058.47(14)
_computing_cell_refinement
;
CrysAlisPro, Agilent Technologies,
Version 1.171.37.35e (release 07-10-2014 CrysAlis171 .NET)
(compiled Oct  7 2014,17:20:27)
;
_computing_data_collection
;
CrysAlisPro, Agilent Technologies,
Version 1.171.37.35e (release 07-10-2014 CrysAlis171 .NET)
(compiled Oct  7 2014,17:20:27)
;
_computing_data_reduction
;
CrysAlisPro, Agilent Technologies,
Version 1.171.37.35e (release 07-10-2014 CrysAlis171 .NET)
(compiled Oct  7 2014,17:20:27)
;
_computing_molecular_graphics 'Olex2 (Dolomanov et al., 2009)'
_computing_publication_material 'Olex2 (Dolomanov et al., 2009)'
_computing_structure_refinement 'ShelXL (Sheldrick, 2015)'
_computing_structure_solution 'ShelXT (Sheldrick, 2015)'
_diffrn_ambient_environment N~2~
_diffrn_ambient_temperature 120.00(10)
_diffrn_detector 'CCD plate'
_diffrn_detector_area_resol_mean 5.1574
_diffrn_detector_type Atlas
_diffrn_measured_fraction_theta_full 0.998
_diffrn_measured_fraction_theta_max 0.984
_diffrn_measurement_details
;
#__ type_ start__ end____ width___ exp.time_
  1 omega -103.00  -55.00   1.0000   30.0000
omega____ theta____ kappa____ phi______ frames
    -      -17.5248  178.0000 -180.0000 48

#__ type_ start__ end____ width___ exp.time_
  2 omega  -40.00   55.00   1.0000   30.0000
omega____ theta____ kappa____ phi______ frames
    -      -17.5248   38.0000 -180.0000 95

#__ type_ start__ end____ width___ exp.time_
  3 omega -103.00  -55.00   1.0000   30.0000
omega____ theta____ kappa____ phi______ frames
    -      -17.5248  178.0000   30.0000 48

#__ type_ start__ end____ width___ exp.time_
  4 omega  -54.00   61.00   1.0000   30.0000
omega____ theta____ kappa____ phi______ frames
    -      -17.5248   19.0000 -180.0000 115

#__ type_ start__ end____ width___ exp.time_
  5 omega  -49.00   56.00   1.0000   30.0000
omega____ theta____ kappa____ phi______ frames
    -      -17.5248   77.0000 -150.0000 105

#__ type_ start__ end____ width___ exp.time_
  6 omega -104.00  -57.00   1.0000   30.0000
omega____ theta____ kappa____ phi______ frames
    -      -17.5248 -178.0000 -150.0000 47

#__ type_ start__ end____ width___ exp.time_
  7 omega  -55.00   50.00   1.0000   30.0000
omega____ theta____ kappa____ phi______ frames
    -       18.9311  -77.0000   60.0000 105

#__ type_ start__ end____ width___ exp.time_
  8 omega  -55.00   50.00   1.0000   30.0000
omega____ theta____ kappa____ phi______ frames
    -       18.9311  -77.0000 -120.0000 105

#__ type_ start__ end____ width___ exp.time_
  9 omega  -20.00   59.00   1.0000   30.0000
omega____ theta____ kappa____ phi______ frames
    -       18.9311  -99.0000  -90.0000 79

#__ type_ start__ end____ width___ exp.time_
 10 omega  -12.00   93.00   1.0000   30.0000
omega____ theta____ kappa____ phi______ frames
    -       18.9311   77.0000    0.0000 105

#__ type_ start__ end____ width___ exp.time_
 11 omega  -55.00   50.00   1.0000   30.0000
omega____ theta____ kappa____ phi______ frames
    -       18.9311  -77.0000  -30.0000 105

#__ type_ start__ end____ width___ exp.time_
 12 omega   -4.00   92.00   1.0000   30.0000
omega____ theta____ kappa____ phi______ frames
    -       18.9311   38.0000    0.0000 96

#__ type_ start__ end____ width___ exp.time_
 13 omega  -55.00   50.00   1.0000   30.0000
omega____ theta____ kappa____ phi______ frames
    -       18.9311  -77.0000  120.0000 105

#__ type_ start__ end____ width___ exp.time_
 14 omega  -12.00   93.00   1.0000   30.0000
omega____ theta____ kappa____ phi______ frames
    -       18.9311   77.0000 -180.0000 105

#__ type_ start__ end____ width___ exp.time_
 15 omega  -54.00   41.00   1.0000   30.0000
omega____ theta____ kappa____ phi______ frames
    -       18.9311  -38.0000  -90.0000 95

#__ type_ start__ end____ width___ exp.time_
 16 omega  -90.00    5.00   1.0000   30.0000
omega____ theta____ kappa____ phi______ frames
    -      -17.5248  -38.0000    0.0000 95

#__ type_ start__ end____ width___ exp.time_
 17 omega  -20.00   26.00   1.0000   30.0000
omega____ theta____ kappa____ phi______ frames
    -       18.9311  -99.0000 -180.0000 46

#__ type_ start__ end____ width___ exp.time_
 18 omega   -8.00   89.00   1.0000   30.0000
omega____ theta____ kappa____ phi______ frames
    -       18.9311   57.0000  -60.0000 97
;
_diffrn_measurement_device 'four-circle diffractometer'
_diffrn_measurement_device_type 'SuperNova, Dual, Cu at zero, Atlas'
_diffrn_measurement_method '\w scans'
_diffrn_orient_matrix_UB_11 -0.0248282000
_diffrn_orient_matrix_UB_12 -0.0011684000
_diffrn_orient_matrix_UB_13 0.0277358000
_diffrn_orient_matrix_UB_21 -0.0369275000
_diffrn_orient_matrix_UB_22 0.0024306000
_diffrn_orient_matrix_UB_23 -0.0185848000
_diffrn_orient_matrix_UB_31 -0.0013092000
_diffrn_orient_matrix_UB_32 -0.0473317000
_diffrn_orient_matrix_UB_33 -0.0016171000
_diffrn_radiation_monochromator mirror
_diffrn_radiation_probe x-ray
_diffrn_radiation_type MoK\a
_diffrn_radiation_wavelength 0.71073
_diffrn_reflns_av_R_equivalents 0.0710
_diffrn_reflns_av_unetI/netI 0.0272
_diffrn_reflns_Laue_measured_fraction_full 0.998
_diffrn_reflns_Laue_measured_fraction_max 0.984
_diffrn_reflns_limit_h_max 24
_diffrn_reflns_limit_h_min -24
_diffrn_reflns_limit_k_max 22
_diffrn_reflns_limit_k_min -22
_diffrn_reflns_limit_l_max 32
_diffrn_reflns_limit_l_min -32
_diffrn_reflns_number 248707
_diffrn_reflns_point_group_measured_fraction_full 0.998
_diffrn_reflns_point_group_measured_fraction_max 0.984
_diffrn_reflns_theta_full 25.242
_diffrn_reflns_theta_max 32.959
_diffrn_reflns_theta_min 2.888
_diffrn_source 'SuperNova (Mo) X-ray Source'
_exptl_absorpt_coefficient_mu 0.894
_exptl_absorpt_correction_T_max 1.00000
_exptl_absorpt_correction_T_min 0.78809
_exptl_absorpt_correction_type multi-scan
_exptl_absorpt_process_details
;
CrysAlisPro, Agilent Technologies,
Version 1.171.37.35e (release 07-10-2014 CrysAlis171 .NET)
(compiled Oct  7 2014,17:20:27)
Empirical absorption correction using spherical harmonics,
 implemented in SCALE3 ABSPACK scaling algorithm.
Empirical absorption correction using spherical harmonics,
 implemented in SCALE3 ABSPACK scaling algorithm.
;
_exptl_crystal_colour yellow
_exptl_crystal_colour_primary yellow
_exptl_crystal_density_diffrn 1.554
_exptl_crystal_description prism
_exptl_crystal_F_000 2424
_exptl_crystal_size_max 0.3517
_exptl_crystal_size_mid 0.1178
_exptl_crystal_size_min 0.0475
_refine_diff_density_max 0.501
_refine_diff_density_min -0.322
_refine_diff_density_rms 0.075
_refine_ls_extinction_method none
_refine_ls_goodness_of_fit_ref 1.223
_refine_ls_hydrogen_treatment constr
_refine_ls_matrix_type full
_refine_ls_number_parameters 310
_refine_ls_number_reflns 9356
_refine_ls_number_restraints 0
_refine_ls_restrained_S_all 1.223
_refine_ls_R_factor_all 0.0575
_refine_ls_R_factor_gt 0.0473
_refine_ls_shift/su_max 0.002
_refine_ls_shift/su_mean 0.000
_refine_ls_structure_factor_coef Fsqd
_refine_ls_weighting_details 'w=1/[\s^2^(Fo^2^)+(0.0260P)^2^+4.0684P] where P=(Fo^2^+2Fc^2^)/3'
_refine_ls_weighting_scheme calc
_refine_ls_wR_factor_gt 0.0869
_refine_ls_wR_factor_ref 0.0899
_reflns_Friedel_coverage 0.000
_reflns_number_gt 8471
_reflns_number_total 9356
_reflns_threshold_expression 'I > 2\s(I)'
_cod_data_source_file ma9b00182_si_003.cif
_cod_data_source_block Complex3
_cod_original_cell_volume 5058.45(14)
_cod_database_code 1554180
_shelx_shelxl_version_number 2018/3
_chemical_oxdiff_formula 'C22 H26 Cl5 N2 O3 Ti'
_chemical_oxdiff_usercomment '@ 120 K BRML204'
_shelx_space_group_comment
;
The symmetry employed for this shelxl refinement is uniquely defined
by the following loop, which should always be used as a source of
symmetry information in preference to the above space-group names.
They are only intended as comments.
;
_reflns_odcompleteness_completeness 99.76
_reflns_odcompleteness_iscentric 1
_reflns_odcompleteness_theta 26.32
_olex2_refinement_description
;
1. Fixed Uiso
 At 1.2 times of:
  All C(H) groups, All C(H,H) groups, All C(H,H,H,H) groups
 At 1.5 times of:
  All C(H,H,H) groups
2. Others
 Sof(H20A)=Sof(H20B)=Sof(C21A)=Sof(H21A)=Sof(H21B)=Sof(H22A)=Sof(H22B)=1-FVAR(1)
 Sof(H20C)=Sof(H20D)=Sof(H22C)=Sof(H22D)=Sof(C21B)=Sof(H21C)=Sof(H21D)=FVAR(1)
3.a Secondary CH2 refined with riding coordinates:
 C7(H7A,H7B), C8(H8A,H8B), C15(H15A,H15B), C16(H16A,H16B), C19(H19A,H19B),
 C20(H20A,H20B), C20(H20C,H20D), C21A(H21A,H21B), C22(H22A,H22B), C22(H22C,
 H22D), C21B(H21C,H21D)
3.b Aromatic/amide H refined with riding coordinates:
 C3(H3), C5(H5), C10(H10), C12(H12)
3.c Idealised Me refined as rotating group:
 C17(H17A,H17B,H17C), C18(H18A,H18B,H18C)
;
_olex2_submission_special_instructions 'No special instructions were received'

loop_
_space_group_symop_operation_xyz
'x, y, z'
'-x+1/2, -y, z+1/2'
'-x, y+1/2, -z+1/2'
'x+1/2, -y+1/2, -z'
'-x, -y, -z'
'x-1/2, y, -z-1/2'
'x, -y-1/2, z-1/2'
'-x-1/2, y-1/2, z'

loop_
_atom_site_label
_atom_site_type_symbol
_atom_site_fract_x
_atom_site_fract_y
_atom_site_fract_z
_atom_site_U_iso_or_equiv
_atom_site_adp_type
_atom_site_occupancy
_atom_site_site_symmetry_order
_atom_site_calc_flag
_atom_site_refinement_flags_posn
_atom_site_refinement_flags_occupancy
_atom_site_disorder_assembly
_atom_site_disorder_group
Ti1 Ti 0.80275(2) 0.21298(2) 0.63960(2) 0.01185(6) Uani 1 1 d . . . .
Cl1 Cl 0.62839(3) 0.09627(3) 0.47974(2) 0.02110(8) Uani 1 1 d . . . .
Cl2 Cl 0.35017(2) 0.10113(3) 0.62402(2) 0.02145(8) Uani 1 1 d . . . .
Cl3 Cl 1.02373(2) 0.40567(3) 0.68432(2) 0.01939(8) Uani 1 1 d . . . .
Cl4 Cl 0.86028(3) 0.55947(3) 0.87927(2) 0.02676(10) Uani 1 1 d . . . .
Cl5 Cl 0.84748(3) 0.07642(3) 0.69081(2) 0.02314(9) Uani 1 1 d . . . .
O1 O 0.71222(7) 0.15603(7) 0.59581(5) 0.0145(2) Uani 1 1 d . . . .
O2 O 0.88227(7) 0.28109(7) 0.68657(5) 0.0156(2) Uani 1 1 d . . . .
O3 O 0.88548(8) 0.18970(9) 0.56180(6) 0.0214(2) Uani 1 1 d . . . .
N1 N 0.70594(8) 0.25631(9) 0.70942(6) 0.0123(2) Uani 1 1 d . . . .
N2 N 0.75556(8) 0.34245(9) 0.59252(6) 0.0141(2) Uani 1 1 d . . . .
C1 C 0.63056(9) 0.14273(10) 0.60313(7) 0.0130(3) Uani 1 1 d . . . .
C2 C 0.58080(10) 0.11420(10) 0.55247(7) 0.0144(3) Uani 1 1 d . . . .
C3 C 0.49482(10) 0.10088(11) 0.55838(7) 0.0162(3) Uani 1 1 d . . . .
H3 H 0.463037 0.080884 0.524432 0.019 Uiso 1 1 calc R . . .
C4 C 0.45775(10) 0.11815(11) 0.61607(8) 0.0166(3) Uani 1 1 d . . . .
C5 C 0.50425(10) 0.14751(10) 0.66726(7) 0.0157(3) Uani 1 1 d . . . .
H5 H 0.477872 0.159365 0.705447 0.019 Uiso 1 1 calc R . . .
C6 C 0.59071(10) 0.15919(10) 0.66129(7) 0.0138(3) Uani 1 1 d . . . .
C7 C 0.64282(10) 0.18310(11) 0.71839(7) 0.0152(3) Uani 1 1 d . . . .
H7A H 0.605061 0.200535 0.752070 0.018 Uiso 1 1 calc R . . .
H7B H 0.672285 0.129833 0.732183 0.018 Uiso 1 1 calc R . . .
C8 C 0.74622(10) 0.26902(11) 0.77280(7) 0.0158(3) Uani 1 1 d . . . .
H8A H 0.772146 0.213113 0.785356 0.019 Uiso 1 1 calc R . . .
H8B H 0.702735 0.282618 0.803312 0.019 Uiso 1 1 calc R . . .
C9 C 0.81181(10) 0.34209(10) 0.77529(7) 0.0151(3) Uani 1 1 d . . . .
C10 C 0.80669(10) 0.40969(11) 0.82032(7) 0.0181(3) Uani 1 1 d . . . .
H10 H 0.761333 0.411923 0.847847 0.022 Uiso 1 1 calc R . . .
C11 C 0.86958(11) 0.47364(11) 0.82388(7) 0.0186(3) Uani 1 1 d . . . .
C12 C 0.93836(10) 0.47282(11) 0.78407(7) 0.0174(3) Uani 1 1 d . . . .
H12 H 0.980682 0.515304 0.787747 0.021 Uiso 1 1 calc R . . .
C13 C 0.94202(10) 0.40629(10) 0.73836(7) 0.0154(3) Uani 1 1 d . . . .
C14 C 0.87938(10) 0.34071(10) 0.73240(7) 0.0141(3) Uani 1 1 d . . . .
C15 C 0.66518(10) 0.34169(10) 0.68839(7) 0.0146(3) Uani 1 1 d . . . .
H15A H 0.693002 0.391764 0.708567 0.018 Uiso 1 1 calc R . . .
H15B H 0.606980 0.341775 0.701779 0.018 Uiso 1 1 calc R . . .
C16 C 0.66891(10) 0.35382(10) 0.61732(7) 0.0144(3) Uani 1 1 d . . . .
H16A H 0.632198 0.310509 0.597392 0.017 Uiso 1 1 calc R . . .
H16B H 0.648716 0.413073 0.606579 0.017 Uiso 1 1 calc R . . .
C17 C 0.80541(11) 0.42436(11) 0.60572(8) 0.0186(3) Uani 1 1 d . . . .
H17A H 0.802830 0.437770 0.649912 0.028 Uiso 1 1 calc GR . . .
H17B H 0.782859 0.473562 0.582121 0.028 Uiso 1 1 calc GR . . .
H17C H 0.862743 0.414622 0.593641 0.028 Uiso 1 1 calc GR . . .
C18 C 0.75149(11) 0.33260(12) 0.52308(7) 0.0201(3) Uani 1 1 d . . . .
H18A H 0.807317 0.328103 0.506383 0.030 Uiso 1 1 calc GR . . .
H18B H 0.723978 0.383762 0.505213 0.030 Uiso 1 1 calc GR . . .
H18C H 0.720541 0.279550 0.512672 0.030 Uiso 1 1 calc GR . . .
C19 C 0.97335(11) 0.21348(15) 0.56535(9) 0.0300(4) Uani 1 1 d . . . .
H19A H 0.998603 0.188996 0.603185 0.036 Uiso 1 1 calc R . . .
H19B H 0.980083 0.277928 0.565783 0.036 Uiso 1 1 calc R . . .
C20 C 1.01359(12) 0.17359(14) 0.50701(9) 0.0264(4) Uani 1 1 d . . . .
H20A H 1.049523 0.217018 0.486407 0.032 Uiso 0.616(6) 1 calc R P A 1
H20B H 1.046789 0.121442 0.517797 0.032 Uiso 0.616(6) 1 calc R P A 1
H20C H 1.007118 0.212457 0.470737 0.032 Uiso 0.384(6) 1 calc R P A 2
H20D H 1.072700 0.161312 0.513613 0.032 Uiso 0.384(6) 1 calc R P A 2
C21A C 0.9410(2) 0.1481(2) 0.46484(14) 0.0292(8) Uani 0.616(6) 1 d . P A 1
H21A H 0.955395 0.098604 0.437338 0.035 Uiso 0.616(6) 1 calc R P A 1
H21B H 0.922181 0.198302 0.439613 0.035 Uiso 0.616(6) 1 calc R P A 1
C22 C 0.87451(14) 0.12066(16) 0.51417(11) 0.0372(5) Uani 1 1 d . . . .
H22A H 0.818376 0.121859 0.496515 0.045 Uiso 0.616(6) 1 calc R P A 1
H22B H 0.885768 0.061642 0.531115 0.045 Uiso 0.616(6) 1 calc R P A 1
H22C H 0.848095 0.144957 0.476716 0.045 Uiso 0.384(6) 1 calc R P A 2
H22D H 0.840273 0.072099 0.530185 0.045 Uiso 0.384(6) 1 calc R P A 2
C21B C 0.9636(3) 0.0883(3) 0.4996(3) 0.0305(14) Uani 0.384(6) 1 d . P A 2
H21C H 0.981673 0.042958 0.529325 0.037 Uiso 0.384(6) 1 calc R P A 2
H21D H 0.967752 0.064820 0.457129 0.037 Uiso 0.384(6) 1 calc R P A 2

loop_
_atom_site_aniso_label
_atom_site_aniso_U_11
_atom_site_aniso_U_22
_atom_site_aniso_U_33
_atom_site_aniso_U_23
_atom_site_aniso_U_13
_atom_site_aniso_U_12
Ti1 0.01087(11) 0.01114(12) 0.01355(11) -0.00180(9) -0.00003(9) -0.00015(9)
Cl1 0.01899(18) 0.0280(2) 0.01630(16) -0.00666(14) 0.00179(13) -0.00388(15)
Cl2 0.01211(16) 0.0312(2) 0.02106(17) -0.00382(15) 0.00024(13) -0.00214(14)
Cl3 0.01565(16) 0.02246(19) 0.02005(17) -0.00126(14) 0.00073(13) -0.00357(14)
Cl4 0.0255(2) 0.0277(2) 0.0271(2) -0.01468(17) -0.00211(16) -0.00058(16)
Cl5 0.0263(2) 0.01335(17) 0.0298(2) 0.00122(15) -0.00859(16) 0.00315(14)
O1 0.0123(5) 0.0148(5) 0.0162(5) -0.0025(4) 0.0001(4) -0.0021(4)
O2 0.0145(5) 0.0153(5) 0.0169(5) -0.0039(4) -0.0005(4) -0.0011(4)
O3 0.0160(5) 0.0250(6) 0.0233(6) -0.0084(5) 0.0030(4) -0.0008(5)
N1 0.0125(5) 0.0126(6) 0.0119(5) 0.0004(4) -0.0014(4) -0.0014(4)
N2 0.0155(6) 0.0137(6) 0.0131(5) 0.0008(4) 0.0000(5) -0.0016(5)
C1 0.0130(6) 0.0093(6) 0.0168(6) 0.0000(5) -0.0005(5) -0.0008(5)
C2 0.0147(7) 0.0142(7) 0.0143(6) -0.0025(5) 0.0010(5) -0.0007(5)
C3 0.0146(7) 0.0165(7) 0.0174(7) -0.0016(5) -0.0026(5) -0.0020(5)
C4 0.0118(6) 0.0175(7) 0.0203(7) 0.0008(6) -0.0002(5) -0.0011(5)
C5 0.0153(7) 0.0150(7) 0.0167(7) -0.0002(5) 0.0012(5) -0.0014(5)
C6 0.0149(7) 0.0123(6) 0.0143(6) 0.0003(5) -0.0002(5) -0.0008(5)
C7 0.0155(7) 0.0168(7) 0.0133(6) 0.0010(5) -0.0004(5) -0.0044(5)
C8 0.0168(7) 0.0189(7) 0.0117(6) 0.0004(5) -0.0012(5) -0.0030(6)
C9 0.0149(7) 0.0166(7) 0.0138(6) -0.0003(5) -0.0029(5) -0.0006(5)
C10 0.0166(7) 0.0222(8) 0.0154(7) -0.0031(6) -0.0017(5) 0.0004(6)
C11 0.0197(7) 0.0199(8) 0.0163(7) -0.0064(6) -0.0048(6) 0.0010(6)
C12 0.0166(7) 0.0168(7) 0.0188(7) -0.0021(6) -0.0058(5) -0.0015(6)
C13 0.0129(6) 0.0167(7) 0.0165(7) 0.0006(5) -0.0015(5) -0.0004(5)
C14 0.0138(6) 0.0142(7) 0.0143(6) -0.0003(5) -0.0025(5) 0.0008(5)
C15 0.0156(7) 0.0143(7) 0.0141(6) -0.0009(5) 0.0001(5) 0.0029(5)
C16 0.0143(6) 0.0136(6) 0.0153(6) 0.0010(5) -0.0018(5) 0.0011(5)
C17 0.0184(7) 0.0140(7) 0.0234(7) 0.0030(6) -0.0012(6) -0.0026(6)
C18 0.0237(8) 0.0226(8) 0.0139(6) 0.0033(6) 0.0010(6) -0.0006(6)
C19 0.0175(8) 0.0433(11) 0.0293(9) -0.0120(8) 0.0050(7) -0.0032(8)
C20 0.0227(8) 0.0319(10) 0.0248(8) -0.0033(7) 0.0089(7) 0.0016(7)
C21A 0.0295(16) 0.0382(19) 0.0200(14) -0.0070(12) 0.0026(11) 0.0029(13)
C22 0.0268(10) 0.0473(13) 0.0374(11) -0.0258(10) 0.0090(8) -0.0089(9)
C21B 0.031(3) 0.024(3) 0.037(3) -0.012(2) 0.010(2) 0.002(2)

loop_
_atom_type_symbol
_atom_type_description
_atom_type_scat_dispersion_real
_atom_type_scat_dispersion_imag
_atom_type_scat_source
C C 0.0033 0.0016 'International Tables Vol C Tables 4.2.6.8 and 6.1.1.4'
H H 0.0000 0.0000 'International Tables Vol C Tables 4.2.6.8 and 6.1.1.4'
Cl Cl 0.1484 0.1585 'International Tables Vol C Tables 4.2.6.8 and 6.1.1.4'
N N 0.0061 0.0033 'International Tables Vol C Tables 4.2.6.8 and 6.1.1.4'
O O 0.0106 0.0060 'International Tables Vol C Tables 4.2.6.8 and 6.1.1.4'
Ti Ti 0.2776 0.4457 'International Tables Vol C Tables 4.2.6.8 and 6.1.1.4'

loop_
_exptl_crystal_face_index_h
_exptl_crystal_face_index_k
_exptl_crystal_face_index_l
_exptl_crystal_face_perp_dist
_exptl_oxdiff_crystal_face_indexfrac_h
_exptl_oxdiff_crystal_face_indexfrac_k
_exptl_oxdiff_crystal_face_indexfrac_l
_exptl_oxdiff_crystal_face_x
_exptl_oxdiff_crystal_face_y
_exptl_oxdiff_crystal_face_z
1 1 -30 0.0180 1.0000 1.0000 -30.0003 -0.8581 0.5231 -0.0001
-1 -1 30 0.0295 -1.0000 -1.0000 30.0003 0.8581 -0.5231 0.0001
22 0 1 0.0475 22.0001 -0.0000 0.9996 -0.5185 -0.8310 -0.0304
-22 -1 -1 0.0690 -22.0001 -1.0000 -0.9996 0.5197 0.8286 0.0777
13 17 2 0.1269 13.0000 17.0000 1.9997 -0.2872 -0.4759 -0.8249
-1 21 1 0.1659 -1.0000 21.0000 1.0000 0.0280 0.0694 -0.9943
5 -21 -1 0.1741 5.0000 -21.0000 -1.0001 -0.1273 -0.2171 0.9890
-16 -15 -2 0.1611 -16.0000 -15.0000 -1.9997 0.3593 0.5915 0.7342
-17 -1 19 0.0459 -17.0000 -1.0000 19.0005 0.9502 0.2722 0.0389
19 -1 -17 0.0410 19.0000 -1.0000 -17.0005 -0.9421 -0.3881 0.0499
14 2 23 0.0264 14.0000 2.0000 22.9999 0.2880 -0.9396 -0.1502

loop_
_geom_angle_atom_site_label_1
_geom_angle_atom_site_label_2
_geom_angle_atom_site_label_3
_geom_angle
O1 Ti1 Cl5 93.69(4)
O1 Ti1 O3 90.99(5)
O1 Ti1 N1 86.03(5)
O1 Ti1 N2 85.27(5)
O2 Ti1 Cl5 91.17(4)
O2 Ti1 O1 172.47(5)
O2 Ti1 O3 94.63(5)
O2 Ti1 N1 87.55(5)
O2 Ti1 N2 89.69(5)
O3 Ti1 Cl5 91.58(4)
O3 Ti1 N1 169.50(5)
O3 Ti1 N2 90.18(5)
N1 Ti1 Cl5 98.65(4)
N1 Ti1 N2 79.55(5)
N2 Ti1 Cl5 177.97(4)
C1 O1 Ti1 138.51(10)
C14 O2 Ti1 136.27(10)
C19 O3 Ti1 121.05(10)
C19 O3 C22 109.07(14)
C22 O3 Ti1 125.23(11)
C7 N1 Ti1 109.61(9)
C7 N1 C8 105.39(11)
C7 N1 C15 111.65(12)
C8 N1 Ti1 109.58(9)
C15 N1 Ti1 110.39(9)
C15 N1 C8 110.09(12)
C16 N2 Ti1 104.21(9)
C17 N2 Ti1 115.86(10)
C17 N2 C16 109.59(12)
C18 N2 Ti1 111.20(10)
C18 N2 C16 108.82(12)
C18 N2 C17 107.01(12)
O1 C1 C2 120.73(14)
O1 C1 C6 121.23(13)
C2 C1 C6 118.01(14)
C1 C2 Cl1 118.71(12)
C3 C2 Cl1 119.16(12)
C3 C2 C1 122.12(14)
C4 C3 C2 118.28(14)
C3 C4 Cl2 118.61(12)
C3 C4 C5 121.63(14)
C5 C4 Cl2 119.76(12)
C4 C5 C6 119.77(14)
C1 C6 C7 119.71(13)
C5 C6 C1 120.18(14)
C5 C6 C7 119.96(14)
N1 C7 C6 116.07(12)
N1 C8 C9 114.69(12)
C10 C9 C8 120.49(14)
C10 C9 C14 119.87(15)
C14 C9 C8 119.63(14)
C11 C10 C9 119.68(15)
C10 C11 Cl4 118.82(13)
C12 C11 Cl4 118.98(13)
C12 C11 C10 122.18(15)
C11 C12 C13 117.73(15)
C12 C13 Cl3 119.75(12)
C12 C13 C14 122.17(15)
C14 C13 Cl3 118.03(12)
O2 C14 C9 120.80(14)
O2 C14 C13 120.86(14)
C13 C14 C9 118.30(14)
N1 C15 C16 112.31(12)
N2 C16 C15 111.95(12)
O3 C19 C20 105.67(15)
C21A C20 C19 105.01(18)
C21B C20 C19 101.2(2)
C20 C21A C22 101.0(2)
O3 C22 C21A 101.53(18)
O3 C22 C21B 104.7(2)
C20 C21B C22 101.6(3)

loop_
_geom_bond_atom_site_label_1
_geom_bond_atom_site_label_2
_geom_bond_distance
Ti1 Cl5 2.4209(5)
Ti1 O1 1.9158(11)
Ti1 O2 1.9072(11)
Ti1 O3 2.1415(12)
Ti1 N1 2.2350(13)
Ti1 N2 2.3052(13)
Cl1 C2 1.7405(15)
Cl2 C4 1.7415(16)
Cl3 C13 1.7352(16)
Cl4 C11 1.7469(16)
O1 C1 1.3257(18)
O2 C14 1.3202(18)
O3 C19 1.447(2)
O3 C22 1.455(2)
N1 C7 1.4991(19)
N1 C8 1.5025(19)
N1 C15 1.5006(19)
N2 C16 1.488(2)
N2 C17 1.487(2)
N2 C18 1.482(2)
C1 C2 1.402(2)
C1 C6 1.410(2)
C2 C3 1.390(2)
C3 C4 1.384(2)
C4 C5 1.386(2)
C5 C6 1.395(2)
C6 C7 1.512(2)
C8 C9 1.513(2)
C9 C10 1.394(2)
C9 C14 1.410(2)
C10 C11 1.387(2)
C11 C12 1.384(2)
C12 C13 1.391(2)
C13 C14 1.405(2)
C15 C16 1.520(2)
C19 C20 1.517(3)
C20 C21A 1.512(4)
C20 C21B 1.512(6)
C21A C22 1.545(4)
C22 C21B 1.531(5)
